data_4077551
loop_
_publ_author_name
'Reinartz, Stefan'
'White, Peter S.'
'Brookhart, Maurice'
'Templeton, Joseph L.'

_publ_section_title
;
 Acid-Assisted Reductive Elimination as a Route to Platinum(II) Products
 from Platinum(IV) Tris(pyrazolyl)borate Reagents
;
_journal_issue 19
_journal_name_full Organometallics
_journal_page_first 3854
_journal_paper_doi 10.1021/om000440z
_journal_volume 19
_journal_year 2000
_chemical_formula_moiety 'Pt B2 C53 H46 N6 F24 O2 '
_chemical_formula_sum 'C53 H46 B2 F24 N6 O2 Pt'
_chemical_formula_weight 1471.64
_chemical_name_systematic ?
_space_group_IT_number 2
_symmetry_cell_setting triclinic
_symmetry_space_group_name_Hall '-P 1'
_symmetry_space_group_name_H-M 'P -1'
_cell_angle_alpha 76.164(1)
_cell_angle_beta 86.584(1)
_cell_angle_gamma 75.713(1)
_cell_formula_units_Z 2
_cell_length_a 12.8583(6)
_cell_length_b 12.9407(6)
_cell_length_c 18.6034(8)
_cell_measurement_reflns_used 6352
_cell_measurement_temperature 193
_cell_measurement_theta_max 25.00
_cell_measurement_theta_min 1.50
_cell_volume 2912.7(2)
_computing_cell_refinement 'Bruker SAINT'
_computing_data_collection 'Bruker SMART'
_computing_data_reduction 'Bruker SAINT/NRCVAX DATRD2'
_computing_molecular_graphics NRCVAX
_computing_publication_material 'NRCVAX TABLES Jan 94 Version'
_computing_structure_refinement 'NRCVAX LSTSQ'
_computing_structure_solution 'NRCVAX SOLVER'
_diffrn_ambient_temperature 193
_diffrn_measurement_device 'Bruker SMART'
_diffrn_measurement_method 'Omega scan'
_diffrn_radiation_monochromator graphite
_diffrn_radiation_source 'xray tube'
_diffrn_radiation_type 'Molybdenum K\a'
_diffrn_radiation_wavelength 0.71073
_diffrn_reflns_av_R_equivalents 0.037
_diffrn_reflns_limit_h_max 17
_diffrn_reflns_limit_h_min -16
_diffrn_reflns_limit_k_max 17
_diffrn_reflns_limit_k_min 0
_diffrn_reflns_limit_l_max 24
_diffrn_reflns_limit_l_min -23
_diffrn_reflns_number 22936
_diffrn_reflns_theta_max 28.00
_diffrn_reflns_theta_min 0.00
_exptl_absorpt_coefficient_mu 2.52
_exptl_absorpt_correction_T_max 1.0000
_exptl_absorpt_correction_T_min 1.0000
_exptl_absorpt_correction_type none
_exptl_crystal_density_diffrn 1.678
_exptl_crystal_F_000 1450.80
_exptl_crystal_size_max 0.25
_exptl_crystal_size_mid 0.25
_exptl_crystal_size_min 0.20
_refine_diff_density_max 2.33
_refine_diff_density_min -2.16
_refine_ls_extinction_coef 0.952(386)
_refine_ls_extinction_method Larson
_refine_ls_goodness_of_fit_obs 1.21
_refine_ls_matrix_type full
_refine_ls_number_parameters 794
_refine_ls_number_reflns 9239
_refine_ls_R_factor_all 0.068
_refine_ls_R_factor_obs 0.046
_refine_ls_shift/esd_max 0.000
_refine_ls_structure_factor_coef F
_refine_ls_weighting_details 'w = 1/(\s^2^(F)+0.0002F^2^)'
_refine_ls_weighting_scheme calc
_refine_ls_wR_factor_all 0.052
_refine_ls_wR_factor_obs 0.050
_reflns_number_observed 9239
_reflns_number_total 13679
_reflns_observed_criterion 'Inet > 2.5\s(Inet)'
_cod_data_source_file om000440z.cif
_cod_data_source_block c99058
_cod_depositor_comments
;
The following automatic conversions were performed:

'_symmetry_cell_setting' value 'Triclinic' changed to 'triclinic'
according to /home/saulius/struct/CIF-dictionaries/cif_core.dic
dictionary named 'cif_core.dic' version 2.4.2 from 2011-04-26.

Automatic conversion script
Id: cif_fix_values 1715 2011-07-08 13:25:40Z adriana 

The following automatic conversions were performed:

'_refine_ls_weighting_scheme' value '1/(\s^2^(F)+0.0002F^2^)' was
changed to 'calc'. New tag '_refine_ls_weighting_details' was
created. The value of the new tag was set to 'w =
1/(\s^2^(F)+0.0002F^2^)'.

Automatic conversion script
Id: cif_fix_values 3143 2015-03-26 13:38:13Z robertas 
;
_cod_original_cell_volume 2912.74(23)
_cod_original_formula_sum 'Pt B2 C53 H46 N6 F24 O2 '
_cod_database_code 4077551

loop_
_symmetry_equiv_pos_as_xyz
x,y,z
-x,-y,-z

loop_
_atom_site_aniso_label
_atom_site_aniso_U_11
_atom_site_aniso_U_22
_atom_site_aniso_U_33
_atom_site_aniso_U_12
_atom_site_aniso_U_13
_atom_site_aniso_U_23
_atom_site_aniso_type_symbol
Pt1 0.03283(17) 0.03106(15) 0.02572(13) -0.00851(12) -0.00356(10) -0.01006(10) Pt
C1 0.072(6) 0.081(7) 0.044(5) 0.004(6) -0.025(4) -0.031(5) C
C2 0.057(6) 0.062(6) 0.033(4) -0.007(5) -0.012(4) -0.022(4) C
O3 0.136(7) 0.107(6) 0.075(5) -0.030(5) 0.007(5) -0.049(5) O
B10 0.032(5) 0.029(4) 0.028(4) -0.011(4) -0.001(3) -0.007(3) B
N11 0.030(3) 0.034(3) 0.042(3) -0.011(3) -0.004(3) -0.011(3) N
N12 0.024(3) 0.029(3) 0.034(3) -0.010(3) -0.0032(24) -0.0044(25) N
C13 0.033(4) 0.028(4) 0.029(3) 0.000(3) -0.006(3) -0.007(3) C
C14 0.028(4) 0.038(4) 0.043(4) -0.003(4) -0.001(3) -0.012(3) C
C15 0.021(4) 0.051(5) 0.047(4) -0.006(4) -0.002(3) -0.007(4) C
C16 0.037(4) 0.026(4) 0.046(4) -0.003(3) -0.008(3) -0.010(3) C
C17 0.037(5) 0.067(6) 0.070(6) -0.015(5) 0.002(4) -0.010(5) C
N21 0.023(3) 0.031(3) 0.041(3) -0.007(3) -0.005(3) -0.008(3) N
N22 0.026(3) 0.032(3) 0.033(3) -0.010(3) 0.0008(25) -0.0083(25) N
C23 0.029(4) 0.028(4) 0.057(5) -0.005(4) 0.010(4) -0.003(3) C
C24 0.022(4) 0.034(4) 0.085(6) -0.014(4) 0.008(4) -0.011(4) C
C25 0.025(4) 0.026(4) 0.075(6) 0.000(4) -0.007(4) -0.017(4) C
C26 0.055(6) 0.045(5) 0.066(5) -0.016(5) 0.025(4) -0.003(4) C
C27 0.039(5) 0.042(5) 0.091(7) -0.007(4) -0.021(4) -0.028(5) C
N31 0.030(3) 0.025(3) 0.030(3) -0.010(3) -0.0054(24) -0.0110(24) N
N32 0.030(3) 0.032(3) 0.023(3) -0.005(3) -0.0017(23) -0.0103(24) N
C33 0.040(5) 0.040(4) 0.041(4) -0.012(4) 0.007(3) -0.022(3) C
C34 0.044(5) 0.030(4) 0.051(4) -0.005(4) 0.000(4) -0.020(3) C
C35 0.026(4) 0.027(4) 0.040(4) -0.007(3) -0.010(3) -0.010(3) C
C36 0.078(6) 0.060(6) 0.043(5) -0.017(5) 0.012(4) -0.027(4) C
C37 0.052(5) 0.031(4) 0.051(5) -0.011(4) -0.010(4) -0.009(3) C
B40 0.021(4) 0.022(4) 0.021(3) -0.006(3) 0.001(3) -0.006(3) B
C41 0.020(3) 0.020(3) 0.023(3) -0.002(3) -0.004(3) -0.0085(25) C
C42 0.028(4) 0.023(3) 0.029(3) -0.006(3) 0.001(3) -0.011(3) C
C43 0.024(4) 0.026(4) 0.038(4) -0.004(3) -0.008(3) -0.011(3) C
C44 0.017(4) 0.031(4) 0.049(4) -0.003(3) -0.003(3) -0.013(3) C
C45 0.019(4) 0.027(4) 0.036(4) -0.004(3) 0.004(3) -0.011(3) C
C46 0.019(4) 0.017(3) 0.029(3) -0.004(3) -0.004(3) -0.006(3) C
C47 0.039(5) 0.056(5) 0.046(5) -0.022(4) -0.016(4) -0.006(4) C
C48 0.028(4) 0.047(5) 0.053(5) -0.005(4) 0.008(4) -0.013(4) C
F41 0.055(3) 0.191(7) 0.047(3) -0.039(4) -0.013(3) -0.048(4) F
F42 0.153(6) 0.058(4) 0.088(4) -0.009(4) -0.085(4) -0.001(3) F
F43 0.063(3) 0.115(5) 0.064(3) -0.049(3) -0.031(3) -0.010(3) F
F44 0.039(3) 0.053(3) 0.077(3) -0.0119(24) 0.0233(23) -0.0317(24) F
F45 0.057(3) 0.044(3) 0.082(3) -0.022(3) 0.032(3) -0.0164(24) F
F46 0.042(3) 0.148(5) 0.0338(25) -0.023(3) 0.0103(22) -0.013(3) F
C51 0.017(3) 0.023(3) 0.025(3) -0.005(3) 0.001(3) -0.010(3) C
C52 0.020(4) 0.028(4) 0.028(3) -0.007(3) -0.004(3) -0.010(3) C
C53 0.033(4) 0.029(4) 0.032(4) -0.009(3) -0.007(3) -0.003(3) C
C54 0.037(5) 0.040(5) 0.029(4) -0.005(4) -0.013(3) -0.007(3) C
C55 0.022(4) 0.036(4) 0.031(4) -0.006(3) -0.007(3) -0.010(3) C
C56 0.023(4) 0.023(3) 0.029(3) -0.008(3) -0.001(3) -0.007(3) C
C57 0.058(6) 0.043(5) 0.049(5) -0.019(5) -0.028(4) 0.001(4) C
C58 0.036(5) 0.044(5) 0.054(5) -0.016(4) -0.014(4) -0.014(4) C
F51 0.084(4) 0.051(3) 0.066(3) -0.039(3) -0.034(3) 0.0138(24) F
F52 0.169(6) 0.105(5) 0.051(3) -0.087(5) 0.012(4) 0.006(3) F
F53 0.097(4) 0.041(3) 0.147(5) -0.022(3) -0.070(4) 0.029(3) F
F54 0.226(8) 0.166(7) 0.167(7) -0.156(7) -0.172(7) 0.096(6) F
F55 0.057(4) 0.245(9) 0.189(7) -0.089(5) 0.027(4) -0.142(7) F
F56 0.078(4) 0.084(5) 0.199(7) -0.021(4) -0.046(4) -0.077(5) F
C61 0.020(4) 0.023(3) 0.020(3) -0.003(3) -0.004(3) -0.005(3) C
C62 0.025(4) 0.028(4) 0.029(3) -0.007(3) 0.001(3) -0.010(3) C
C63 0.033(4) 0.034(4) 0.038(4) -0.006(4) 0.002(3) -0.019(3) C
C64 0.032(4) 0.037(4) 0.034(4) -0.004(4) 0.006(3) -0.019(3) C
C65 0.023(4) 0.036(4) 0.021(3) -0.006(3) -0.002(3) -0.005(3) C
C66 0.022(4) 0.027(4) 0.019(3) -0.003(3) -0.007(3) -0.002(3) C
C67 0.056(6) 0.047(5) 0.067(6) -0.022(5) 0.017(5) -0.035(5) C
C68 0.028(4) 0.054(5) 0.031(4) -0.006(4) -0.002(3) -0.013(3) C
F61 0.101(4) 0.095(4) 0.155(5) -0.074(4) 0.070(4) -0.095(4) F
F62 0.092(4) 0.053(3) 0.133(5) -0.024(3) 0.037(4) -0.056(3) F
F63 0.229(8) 0.081(4) 0.095(5) -0.066(5) -0.078(5) -0.026(4) F
F64 0.056(3) 0.076(4) 0.106(4) -0.039(3) 0.041(3) -0.049(3) F
F65 0.042(3) 0.135(5) 0.0308(23) -0.028(3) 0.0040(20) 0.010(3) F
F66 0.0224(24) 0.073(3) 0.067(3) 0.0014(25) 0.0027(21) -0.013(3) F
C71 0.014(3) 0.025(3) 0.026(3) -0.004(3) 0.000(3) -0.008(3) C
C72 0.023(4) 0.029(4) 0.020(3) -0.006(3) -0.003(3) -0.005(3) C
C73 0.022(4) 0.029(4) 0.030(3) -0.006(3) 0.001(3) -0.012(3) C
C74 0.035(4) 0.024(4) 0.035(4) -0.006(3) 0.000(3) -0.011(3) C
C75 0.026(4) 0.031(4) 0.026(3) -0.003(3) 0.000(3) -0.007(3) C
C76 0.026(4) 0.026(4) 0.024(3) -0.002(3) 0.001(3) -0.009(3) C
C77 0.067(6) 0.034(5) 0.036(4) -0.001(4) -0.017(4) -0.015(3) C
C78 0.061(6) 0.036(5) 0.035(4) 0.002(4) 0.003(4) -0.005(3) C
F71 0.243(9) 0.270(9) 0.138(6) -0.227(8) 0.153(6) -0.181(6) F
F72 0.163(7) 0.104(5) 0.104(5) 0.010(5) -0.072(5) -0.068(4) F
F73 0.141(5) 0.048(3) 0.066(3) -0.033(3) -0.005(3) -0.030(3) F
F74 0.122(5) 0.043(3) 0.039(3) 0.025(3) -0.009(3) -0.0047(21) F
F75 0.095(5) 0.143(6) 0.054(3) -0.026(4) 0.025(3) 0.032(3) F
F76 0.155(6) 0.053(3) 0.0327(25) 0.002(3) -0.035(3) -0.0090(23) F
O81 0.084(5) 0.034(3) 0.079(4) -0.024(3) -0.024(3) -0.008(3) O
C82 0.091(8) 0.056(6) 0.076(7) -0.025(6) -0.024(6) -0.002(5) C
C83 0.171(13) 0.081(8) 0.126(11) -0.082(9) -0.055(10) 0.018(8) C
C84 0.143(12) 0.113(11) 0.127(11) -0.068(10) -0.049(9) -0.030(9) C
C85 0.162(12) 0.063(7) 0.069(7) -0.013(8) -0.060(7) -0.009(6) C

loop_
_atom_site_label
_atom_site_fract_x
_atom_site_fract_y
_atom_site_fract_z
_atom_site_U_iso_or_equiv
_atom_site_thermal_displace_type
_atom_site_type_symbol
Pt1 0.569612(24) 0.484980(24) 0.134198(15) 0.02896(14) Uij Pt
C1 0.6578(7) 0.5872(8) 0.0712(4) 0.065(6) Uij C
C2 0.6081(7) 0.3946(7) 0.0675(4) 0.050(5) Uij C
O3 0.6337(7) 0.3461(6) 0.0260(4) 0.101(6) Uij O
B10 0.5900(6) 0.4160(6) 0.3096(4) 0.029(4) Uij B
N11 0.7723(5) 0.4413(5) 0.2601(3) 0.034(4) Uij N
N12 0.7025(4) 0.3761(4) 0.2739(3) 0.029(3) Uij N
C13 0.7498(6) 0.2843(5) 0.2504(3) 0.031(4) Uij C
C14 0.8487(6) 0.2934(6) 0.2222(4) 0.037(4) Uij C
C15 0.8621(6) 0.3944(6) 0.2276(4) 0.041(5) Uij C
C16 0.6991(6) 0.1915(5) 0.2547(4) 0.036(4) Uij C
C17 0.9497(6) 0.4515(7) 0.2048(5) 0.059(6) Uij C
N21 0.4865(4) 0.3859(4) 0.2092(3) 0.031(3) Uij N
N22 0.5085(4) 0.3646(4) 0.2840(3) 0.030(3) Uij N
C23 0.4441(6) 0.3034(6) 0.3240(4) 0.040(4) Uij C
C24 0.3794(6) 0.2852(6) 0.2732(5) 0.047(5) Uij C
C25 0.4071(6) 0.3368(6) 0.2037(5) 0.042(5) Uij C
C26 0.4460(7) 0.2689(6) 0.4060(5) 0.057(5) Uij C
C27 0.3596(6) 0.3473(6) 0.1308(5) 0.055(6) Uij C
N31 0.5319(4) 0.5859(4) 0.2082(3) 0.027(3) Uij N
N32 0.5531(4) 0.5417(4) 0.2815(3) 0.028(3) Uij N
C33 0.5132(6) 0.6217(6) 0.3182(4) 0.038(4) Uij C
C34 0.4663(6) 0.7148(6) 0.2677(4) 0.040(5) Uij C
C35 0.4789(5) 0.6906(5) 0.1986(4) 0.030(4) Uij C
C36 0.5236(7) 0.6002(7) 0.4016(4) 0.058(6) Uij C
C37 0.4421(6) 0.7627(6) 0.1252(4) 0.044(5) Uij C
B40 1.1444(6) -0.0043(6) 0.2538(4) 0.021(4) Uij B
C41 1.2699(5) 0.0045(5) 0.2503(3) 0.021(3) Uij C
C42 1.3277(5) -0.0137(5) 0.3157(3) 0.026(4) Uij C
C43 1.4353(5) -0.0145(5) 0.3158(4) 0.029(4) Uij C
C44 1.4905(5) 0.0059(5) 0.2500(4) 0.032(4) Uij C
C45 1.4371(5) 0.0239(5) 0.1841(3) 0.027(4) Uij C
C46 1.3290(5) 0.0225(5) 0.1845(3) 0.022(3) Uij C
C47 1.4928(6) -0.0393(7) 0.3873(4) 0.045(5) Uij C
C48 1.4970(6) 0.0459(7) 0.1129(4) 0.043(5) Uij C
F41 1.4290(4) -0.0140(6) 0.4423(3) 0.092(5) Uij F
F42 1.5386(5) -0.1430(4) 0.4105(3) 0.102(4) Uij F
F43 1.5688(4) 0.0140(5) 0.3848(3) 0.076(4) Uij F
F44 1.5784(3) -0.0391(4) 0.10680(24) 0.054(3) Uij F
F45 1.5424(4) 0.1302(4) 0.1066(3) 0.060(3) Uij F
F46 1.4362(4) 0.0675(5) 0.05357(23) 0.077(4) Uij F
C51 1.0782(5) 0.0586(5) 0.1768(3) 0.021(3) Uij C
C52 1.0946(5) 0.1576(5) 0.1335(3) 0.024(3) Uij C
C53 1.0342(5) 0.2162(5) 0.0715(3) 0.032(4) Uij C
C54 0.9520(6) 0.1773(6) 0.0491(4) 0.036(4) Uij C
C55 0.9324(5) 0.0815(5) 0.0912(3) 0.029(4) Uij C
C56 0.9930(5) 0.0242(5) 0.1540(3) 0.024(4) Uij C
C57 1.0549(7) 0.3202(6) 0.0257(4) 0.049(5) Uij C
C58 0.8449(7) 0.0395(7) 0.0695(4) 0.043(5) Uij C
F51 1.1157(4) 0.3641(4) 0.06002(25) 0.066(3) Uij F
F52 1.1050(6) 0.3086(5) -0.0377(3) 0.103(5) Uij F
F53 0.9660(5) 0.3971(4) 0.0061(3) 0.100(4) Uij F
F54 0.7990(7) 0.0885(6) 0.0099(4) 0.183(7) Uij F
F55 0.7678(5) 0.0381(7) 0.1191(4) 0.140(7) Uij F
F56 0.8713(5) -0.0640(5) 0.0696(4) 0.111(5) Uij F
C61 1.0775(5) 0.0551(5) 0.3165(3) 0.021(3) Uij C
C62 1.1012(5) 0.1480(5) 0.3307(3) 0.027(4) Uij C
C63 1.0413(6) 0.2062(6) 0.3797(4) 0.034(4) Uij C
C64 0.9522(5) 0.1752(6) 0.4145(3) 0.033(4) Uij C
C65 0.9245(5) 0.0848(5) 0.4007(3) 0.027(4) Uij C
C66 0.9854(5) 0.0266(5) 0.3526(3) 0.024(3) Uij C
C67 1.0760(7) 0.3013(7) 0.3967(5) 0.052(6) Uij C
C68 0.8277(6) 0.0542(7) 0.4389(4) 0.038(4) Uij C
F61 1.1446(5) 0.3388(5) 0.3492(4) 0.099(5) Uij F
F62 0.9929(5) 0.3882(4) 0.3925(3) 0.087(4) Uij F
F63 1.1106(6) 0.2801(5) 0.4635(3) 0.126(6) Uij F
F64 0.8005(4) -0.0252(4) 0.4163(3) 0.072(4) Uij F
F65 0.8393(3) 0.0224(5) 0.51213(22) 0.073(4) Uij F
F66 0.7405(3) 0.1366(4) 0.42880(24) 0.057(3) Uij F
C71 1.1542(5) -0.1377(5) 0.2736(3) 0.021(3) Uij C
C72 1.1609(5) -0.1964(5) 0.2181(3) 0.024(4) Uij C
C73 1.1778(5) -0.3084(5) 0.2348(3) 0.026(4) Uij C
C74 1.1943(5) -0.3704(5) 0.3059(3) 0.031(4) Uij C
C75 1.1909(5) -0.3158(5) 0.3618(3) 0.029(4) Uij C
C76 1.1704(5) -0.2025(5) 0.3459(3) 0.025(3) Uij C
C77 1.1770(7) -0.3654(6) 0.1722(4) 0.046(5) Uij C
C78 1.2064(7) -0.3812(6) 0.4395(4) 0.047(5) Uij C
F71 1.2425(7) -0.3490(7) 0.1223(4) 0.170(8) Uij F
F72 1.0819(6) -0.3280(5) 0.1385(3) 0.121(5) Uij F
F73 1.1783(5) -0.4689(4) 0.1946(3) 0.080(4) Uij F
F74 1.2748(4) -0.4785(4) 0.44555(23) 0.077(4) Uij F
F75 1.1162(5) -0.4027(6) 0.4699(3) 0.108(5) Uij F
F76 1.2431(5) -0.3335(4) 0.48435(23) 0.084(4) Uij F
O81 0.7694(5) 0.6362(4) 0.2977(3) 0.064(4) Uij O
C82 0.7566(8) 0.7385(8) 0.2458(5) 0.074(7) Uij C
C83 0.8170(12) 0.8028(10) 0.2744(7) 0.122(11) Uij C
C84 0.8693(11) 0.7372(12) 0.3400(8) 0.119(11) Uij C
C85 0.8259(11) 0.6408(9) 0.3609(6) 0.099(9) Uij C
H1a 0.654 0.648 0.093 0.0754 Uiso H
H1b 0.731 0.547 0.070 0.0754 Uiso H
H1c 0.630 0.613 0.022 0.0754 Uiso H
H10 0.596 0.396 0.363 0.0394 Uiso H
H11 0.759 0.512 0.272 0.0454 Uiso H
H14 0.900 0.241 0.201 0.0462 Uiso H
H16a 0.748 0.136 0.235 0.0462 Uiso H
H16b 0.683 0.162 0.305 0.0462 Uiso H
H16c 0.634 0.217 0.226 0.0462 Uiso H
H17a 1.007 0.405 0.183 0.0679 Uiso H
H17b 0.923 0.519 0.169 0.0679 Uiso H
H17c 0.976 0.467 0.247 0.0679 Uiso H
H24 0.325 0.244 0.284 0.0572 Uiso H
H26a 0.394 0.227 0.423 0.0651 Uiso H
H26b 0.516 0.225 0.422 0.0651 Uiso H
H26c 0.430 0.333 0.426 0.0651 Uiso H
H27a 0.304 0.308 0.137 0.0672 Uiso H
H27b 0.329 0.423 0.109 0.0672 Uiso H
H27c 0.415 0.318 0.099 0.0672 Uiso H
H34 0.431 0.784 0.279 0.0516 Uiso H
H36a 0.490 0.665 0.418 0.0702 Uiso H
H36b 0.489 0.543 0.425 0.0702 Uiso H
H36c 0.598 0.578 0.415 0.0702 Uiso H
H37a 0.406 0.835 0.130 0.0546 Uiso H
H37b 0.504 0.767 0.094 0.0546 Uiso H
H37c 0.395 0.732 0.103 0.0546 Uiso H
H42 1.291 -0.026 0.362 0.0369 Uiso H
H44 1.565 0.008 0.250 0.0422 Uiso H
H46 1.293 0.035 0.138 0.0319 Uiso H
H52 1.151 0.186 0.147 0.0354 Uiso H
H54 0.911 0.216 0.005 0.0455 Uiso H
H56 0.976 -0.042 0.183 0.0348 Uiso H
H62 1.162 0.172 0.307 0.0374 Uiso H
H64 0.910 0.215 0.448 0.0443 Uiso H
H66 0.965 -0.036 0.344 0.0328 Uiso H
H72 1.153 -0.157 0.167 0.0338 Uiso H
H74 1.206 -0.449 0.317 0.0413 Uiso H
H76 1.166 -0.167 0.386 0.0352 Uiso H
H82a 0.785 0.727 0.199 0.0842 Uiso H
H82b 0.682 0.775 0.241 0.0842 Uiso H
H83a 0.768 0.866 0.286 0.1362 Uiso H
H83b 0.868 0.826 0.238 0.1362 Uiso H
H84a 0.945 0.715 0.331 0.1377 Uiso H
H84b 0.858 0.777 0.378 0.1377 Uiso H
H85a 0.777 0.647 0.401 0.1080 Uiso H
H85b 0.882 0.576 0.375 0.1080 Uiso H

loop_
_atom_type_symbol
_atom_type_scat_dispersion_real
_atom_type_scat_dispersion_imag
_atom_type_scat_source
Pt -1.703 8.391 'International Tables Vol. IV Table 2.2B'
B 0.001 0.001 'International Tables Vol. IV Table 2.2B'
C 0.003 0.002 'International Tables Vol. IV Table 2.2B'
H 0.000 0.000 'International Tables Vol. IV Table 2.2B'
N 0.006 0.003 'International Tables Vol. IV Table 2.2B'
F 0.017 0.010 'International Tables Vol. IV Table 2.2B'
O 0.011 0.006 'International Tables Vol. IV Table 2.2B'

loop_
_geom_angle_atom_site_label_1
_geom_angle_atom_site_label_2
_geom_angle_atom_site_label_3
_geom_angle
C(1) Pt(1) C(2) 88.2(3)
C(1) Pt(1) N(21) 173.1(3)
C(1) Pt(1) N(31) 90.4(3)
C(2) Pt(1) N(21) 97.4(3)
C(2) Pt(1) N(31) 178.1(3)
N(21) Pt(1) N(31) 83.94(21)
Pt(1) C(2) O(3) 175.8(8)
N(12) B(10) N(22) 109.4(5)
N(12) B(10) N(32) 108.2(5)
N(22) B(10) N(32) 108.2(5)
N(12) N(11) C(15) 110.9(6)
B(10) N(12) N(11) 119.9(5)
B(10) N(12) C(13) 133.3(6)
N(11) N(12) C(13) 106.8(5)
N(12) C(13) C(14) 108.7(6)
N(12) C(13) C(16) 124.2(6)
C(14) C(13) C(16) 127.1(6)
C(13) C(14) C(15) 107.6(6)
N(11) C(15) C(14) 105.9(6)
N(11) C(15) C(17) 121.2(7)
C(14) C(15) C(17) 132.8(7)
Pt(1) N(21) N(22) 118.7(4)
Pt(1) N(21) C(25) 134.9(5)
N(22) N(21) C(25) 106.3(5)
B(10) N(22) N(21) 119.4(5)
B(10) N(22) C(23) 130.1(6)
N(21) N(22) C(23) 110.4(6)
N(22) C(23) C(24) 106.3(6)
N(22) C(23) C(26) 123.6(7)
C(24) C(23) C(26) 130.1(7)
C(23) C(24) C(25) 107.5(6)
N(21) C(25) C(24) 109.6(7)
N(21) C(25) C(27) 120.9(7)
C(24) C(25) C(27) 129.5(7)
Pt(1) N(31) N(32) 119.1(4)
Pt(1) N(31) C(35) 131.0(4)
N(32) N(31) C(35) 109.5(5)
B(10) N(32) N(31) 119.6(5)
B(10) N(32) C(33) 131.2(5)
N(31) N(32) C(33) 107.5(5)
N(32) C(33) C(34) 108.2(6)
N(32) C(33) C(36) 121.3(6)
C(34) C(33) C(36) 130.5(6)
C(33) C(34) C(35) 107.4(6)
N(31) C(35) C(34) 107.4(6)
N(31) C(35) C(37) 123.5(6)
C(34) C(35) C(37) 129.2(6)
C(41) B(40) C(51) 113.5(5)
C(41) B(40) C(61) 110.9(5)
C(41) B(40) C(71) 103.4(5)
C(51) B(40) C(61) 104.4(5)
C(51) B(40) C(71) 112.2(5)
C(61) B(40) C(71) 112.6(5)
B(40) C(41) C(42) 120.5(5)
B(40) C(41) C(46) 124.0(5)
C(42) C(41) C(46) 115.4(5)
C(41) C(42) C(43) 122.6(6)
C(42) C(43) C(44) 120.5(6)
C(42) C(43) C(47) 119.8(6)
C(44) C(43) C(47) 119.6(6)
C(43) C(44) C(45) 118.9(6)
C(44) C(45) C(46) 120.3(6)
C(44) C(45) C(48) 118.8(6)
C(46) C(45) C(48) 120.9(6)
C(41) C(46) C(45) 122.3(5)
C(43) C(47) F(41) 113.3(6)
C(43) C(47) F(42) 112.9(7)
C(43) C(47) F(43) 113.6(6)
F(41) C(47) F(42) 104.8(7)
F(41) C(47) F(43) 105.1(7)
F(42) C(47) F(43) 106.4(7)
C(45) C(48) F(44) 112.4(6)
C(45) C(48) F(45) 112.3(6)
C(45) C(48) F(46) 113.4(6)
F(44) C(48) F(45) 104.9(6)
F(44) C(48) F(46) 106.3(6)
F(45) C(48) F(46) 107.0(6)
C(47) F(41) F(42) 37.2(4)
C(47) F(41) F(43) 37.4(4)
F(42) F(41) F(43) 60.3(3)
C(47) F(42) F(41) 37.9(4)
C(47) F(42) F(43) 37.1(4)
F(41) F(42) F(43) 60.3(3)
C(47) F(43) F(41) 37.5(4)
C(47) F(43) F(42) 36.5(4)
F(41) F(43) F(42) 59.4(3)
C(48) F(44) F(45) 37.5(4)
C(48) F(44) F(46) 36.6(4)
F(45) F(44) F(46) 60.40(24)
C(48) F(45) F(44) 37.6(3)
C(48) F(45) F(46) 36.3(4)
F(44) F(45) F(46) 60.00(23)
C(48) F(46) F(44) 37.1(4)
C(48) F(46) F(45) 36.7(4)
F(44) F(46) F(45) 59.60(21)
B(40) C(51) C(52) 122.1(5)
B(40) C(51) C(56) 122.5(5)
C(52) C(51) C(56) 115.0(5)
C(51) C(52) C(53) 123.1(6)
C(52) C(53) C(54) 120.2(6)
C(52) C(53) C(57) 121.9(6)
C(54) C(53) C(57) 117.8(6)
C(53) C(54) C(55) 118.1(6)
C(54) C(55) C(56) 121.0(6)
C(54) C(55) C(58) 119.3(6)
C(56) C(55) C(58) 119.8(6)
C(51) C(56) C(55) 122.5(6)
C(53) C(57) F(51) 113.2(6)
C(53) C(57) F(52) 113.2(7)
C(53) C(57) F(53) 112.9(7)
F(51) C(57) F(52) 105.9(7)
F(51) C(57) F(53) 105.9(7)
F(52) C(57) F(53) 105.0(7)
C(55) C(58) F(54) 117.3(7)
C(55) C(58) F(55) 112.3(6)
C(55) C(58) F(56) 114.4(7)
F(54) C(58) F(55) 105.0(8)
F(54) C(58) F(56) 107.0(8)
F(55) C(58) F(56) 98.9(7)
C(57) F(51) F(52) 36.9(4)
C(57) F(51) F(53) 36.7(4)
F(52) F(51) F(53) 59.3(3)
C(57) F(52) F(51) 37.2(4)
C(57) F(52) F(53) 37.3(4)
F(51) F(52) F(53) 60.2(3)
C(57) F(53) F(51) 37.3(4)
C(57) F(53) F(52) 37.7(4)
F(51) F(53) F(52) 60.5(3)
C(58) F(54) F(55) 38.7(5)
C(58) F(54) F(56) 37.5(5)
F(55) F(54) F(56) 58.4(3)
C(58) F(55) F(54) 36.2(5)
C(58) F(55) F(56) 40.3(5)
F(54) F(55) F(56) 61.1(4)
C(58) F(56) F(54) 35.5(4)
C(58) F(56) F(55) 40.9(5)
F(54) F(56) F(55) 60.5(4)
B(40) C(61) C(62) 120.7(5)
B(40) C(61) C(66) 123.5(5)
C(62) C(61) C(66) 115.3(5)
C(61) C(62) C(63) 122.8(6)
C(62) C(63) C(64) 120.2(6)
C(62) C(63) C(67) 120.0(6)
C(64) C(63) C(67) 119.8(6)
C(63) C(64) C(65) 118.9(6)
C(64) C(65) C(66) 120.4(6)
C(64) C(65) C(68) 117.4(6)
C(66) C(65) C(68) 122.1(6)
C(61) C(66) C(65) 122.3(6)
C(63) C(67) F(61) 114.0(6)
C(63) C(67) F(62) 111.0(7)
C(63) C(67) F(63) 112.4(7)
F(61) C(67) F(62) 103.4(7)
F(61) C(67) F(63) 110.9(8)
F(62) C(67) F(63) 104.4(7)
C(65) C(68) F(64) 113.2(6)
C(65) C(68) F(65) 112.6(6)
C(65) C(68) F(66) 113.4(6)
F(64) C(68) F(65) 107.5(6)
F(64) C(68) F(66) 105.2(6)
F(65) C(68) F(66) 104.2(5)
C(67) F(61) F(62) 38.8(4)
C(67) F(61) F(63) 34.3(5)
F(62) F(61) F(63) 59.0(3)
C(67) F(62) F(61) 37.8(4)
C(67) F(62) F(63) 37.0(4)
F(61) F(62) F(63) 62.0(3)
C(67) F(63) F(61) 34.9(5)
C(67) F(63) F(62) 38.6(4)
F(61) F(63) F(62) 59.0(3)
C(68) F(64) F(65) 36.4(4)
C(68) F(64) F(66) 37.5(4)
F(65) F(64) F(66) 59.23(22)
C(68) F(65) F(64) 36.2(4)
C(68) F(65) F(66) 37.9(4)
F(64) F(65) F(66) 59.63(22)
C(68) F(66) F(64) 37.3(4)
C(68) F(66) F(65) 37.9(3)
F(64) F(66) F(65) 61.1(3)
B(40) C(71) C(72) 122.1(5)
B(40) C(71) C(76) 122.5(5)
C(72) C(71) C(76) 115.0(5)
C(71) C(72) C(73) 121.7(5)
C(72) C(73) C(74) 122.3(6)
C(72) C(73) C(77) 118.7(6)
C(74) C(73) C(77) 119.0(6)
C(73) C(74) C(75) 117.6(6)
C(74) C(75) C(76) 120.7(6)
C(74) C(75) C(78) 118.5(6)
C(76) C(75) C(78) 120.8(6)
C(71) C(76) C(75) 122.6(5)
C(73) C(77) F(71) 115.5(7)
C(73) C(77) F(72) 109.2(6)
C(73) C(77) F(73) 113.8(6)
F(71) C(77) F(72) 104.5(8)
F(71) C(77) F(73) 111.9(7)
F(72) C(77) F(73) 100.2(7)
C(75) C(78) F(74) 113.2(6)
C(75) C(78) F(75) 112.3(7)
C(75) C(78) F(76) 114.2(7)
F(74) C(78) F(75) 105.2(7)
F(74) C(78) F(76) 105.5(7)
F(75) C(78) F(76) 105.6(7)
C(77) F(71) F(72) 39.5(5)
C(77) F(71) F(73) 35.1(4)
F(72) F(71) F(73) 58.6(3)
C(77) F(72) F(71) 36.0(5)
C(77) F(72) F(73) 39.3(4)
F(71) F(72) F(73) 62.4(4)
C(77) F(73) F(71) 33.0(4)
C(77) F(73) F(72) 40.5(5)
F(71) F(73) F(72) 59.0(4)
C(78) F(74) F(75) 37.2(4)
C(78) F(74) F(76) 37.1(4)
F(75) F(74) F(76) 59.9(3)
C(78) F(75) F(74) 37.5(4)
C(78) F(75) F(76) 37.1(4)
F(74) F(75) F(76) 60.1(3)
C(78) F(76) F(74) 37.4(4)
C(78) F(76) F(75) 37.3(4)
F(74) F(76) F(75) 60.1(3)
C(82) O(81) C(85) 108.1(7)
O(81) C(82) C(83) 106.9(8)
C(82) C(83) C(84) 108.4(9)
C(83) C(84) C(85) 107.1(10)
O(81) C(85) C(84) 107.3(8)

loop_
_geom_bond_atom_site_label_1
_geom_bond_atom_site_label_2
_geom_bond_distance
Pt(1) C(1) 2.061(10)
Pt(1) C(2) 1.868(8)
Pt(1) N(21) 2.092(5)
Pt(1) N(31) 2.074(5)
C(2) O(3) 1.094(11)
B(10) N(12) 1.574(9)
B(10) N(22) 1.524(10)
B(10) N(32) 1.545(9)
N(11) N(12) 1.351(8)
N(11) C(15) 1.347(9)
N(12) C(13) 1.353(9)
C(13) C(14) 1.369(10)
C(13) C(16) 1.486(10)
C(14) C(15) 1.387(11)
C(15) C(17) 1.484(11)
N(21) N(22) 1.384(7)
N(21) C(25) 1.350(10)
N(22) C(23) 1.355(9)
C(23) C(24) 1.393(12)
C(23) C(26) 1.482(11)
C(24) C(25) 1.377(11)
C(25) C(27) 1.482(12)
N(31) N(32) 1.363(7)
N(31) C(35) 1.333(8)
N(32) C(33) 1.355(8)
C(33) C(34) 1.365(10)
C(33) C(36) 1.517(10)
C(34) C(35) 1.386(10)
C(35) C(37) 1.486(10)
B(40) C(41) 1.642(9)
B(40) C(51) 1.638(9)
B(40) C(61) 1.636(9)
B(40) C(71) 1.652(9)
C(41) C(42) 1.405(8)
C(41) C(46) 1.403(8)
C(42) C(43) 1.382(9)
C(43) C(44) 1.380(9)
C(43) C(47) 1.488(10)
C(44) C(45) 1.384(9)
C(45) C(46) 1.394(9)
C(45) C(48) 1.495(9)
C(47) F(41) 1.324(10)
C(47) F(42) 1.303(10)
C(47) F(43) 1.322(9)
C(48) F(44) 1.340(8)
C(48) F(45) 1.338(9)
C(48) F(46) 1.325(9)
F(41) F(42) 2.082(9)
F(41) F(43) 2.101(7)
F(42) F(43) 2.101(8)
F(44) F(45) 2.123(6)
F(44) F(46) 2.132(7)
F(45) F(46) 2.140(7)
C(51) C(52) 1.398(9)
C(51) C(56) 1.402(9)
C(52) C(53) 1.381(9)
C(53) C(54) 1.400(10)
C(53) C(57) 1.486(10)
C(54) C(55) 1.372(10)
C(55) C(56) 1.390(9)
C(55) C(58) 1.478(10)
C(57) F(51) 1.339(9)
C(57) F(52) 1.332(10)
C(57) F(53) 1.321(10)
C(58) F(54) 1.240(9)
C(58) F(55) 1.313(11)
C(58) F(56) 1.298(10)
F(51) F(52) 2.132(8)
F(51) F(53) 2.124(7)
F(52) F(53) 2.106(10)
F(54) F(55) 2.027(11)
F(54) F(56) 2.040(9)
F(55) F(56) 1.983(9)
C(61) C(62) 1.396(9)
C(61) C(66) 1.411(9)
C(62) C(63) 1.396(9)
C(63) C(64) 1.381(10)
C(63) C(67) 1.512(11)
C(64) C(65) 1.385(10)
C(65) C(66) 1.390(9)
C(65) C(68) 1.488(9)
C(67) F(61) 1.307(10)
C(67) F(62) 1.337(10)
C(67) F(63) 1.288(11)
C(68) F(64) 1.325(9)
C(68) F(65) 1.332(8)
C(68) F(66) 1.330(8)
F(61) F(62) 2.075(7)
F(61) F(63) 2.137(9)
F(62) F(63) 2.074(9)
F(64) F(65) 2.142(7)
F(64) F(66) 2.110(7)
F(65) F(66) 2.101(6)
C(71) C(72) 1.409(8)
C(71) C(76) 1.401(8)
C(72) C(73) 1.371(9)
C(73) C(74) 1.370(9)
C(73) C(77) 1.523(9)
C(74) C(75) 1.383(9)
C(75) C(76) 1.385(9)
C(75) C(78) 1.487(9)
C(77) F(71) 1.232(10)
C(77) F(72) 1.332(11)
C(77) F(73) 1.300(9)
C(78) F(74) 1.330(9)
C(78) F(75) 1.322(10)
C(78) F(76) 1.319(10)
F(71) F(72) 2.029(11)
F(71) F(73) 2.098(8)
F(72) F(73) 2.020(8)
F(74) F(75) 2.108(8)
F(74) F(76) 2.108(7)
F(75) F(76) 2.103(9)
O(81) C(82) 1.419(10)
O(81) C(85) 1.440(12)
C(82) C(83) 1.470(16)
C(83) C(84) 1.407(19)
C(84) C(85) 1.451(18)
